data_4064925
loop_
_publ_author_name
'Trifonov, Alexander A.'
'Shestakov, Boris G.'
'Lyssenko, Konstantin A.'
'Larionova, Joulia'
'Fukin, Georgy K.'
'Cherkasov, Anton V.'

_publ_section_title
;
 Sterically Governed Redox Reactions. One-Electron Oxidation of
 Ytterbocenes by Diazabutadienes: Formation of Radical-Anionic
 Diazabutadiene vs Covalently Bonded Imino--Amido Ligand
;
_journal_issue 18
_journal_name_full Organometallics
_journal_page_first 4882
_journal_paper_doi 10.1021/om200429h
_journal_volume 30
_journal_year 2011
_chemical_formula_moiety 'C38 H50 N2 Yb'
_chemical_formula_sum 'C38 H50 N2 Yb'
_chemical_formula_weight 707.84
_chemical_name_systematic
; 
 ? 
;
_space_group_IT_number 14
_symmetry_cell_setting monoclinic
_symmetry_space_group_name_Hall '-P 2yn'
_symmetry_space_group_name_H-M 'P 1 21/n 1'
_atom_sites_solution_hydrogens geom
_atom_sites_solution_primary direct
_atom_sites_solution_secondary difmap
_audit_creation_method SHELXL-97
_cell_angle_alpha 90.00
_cell_angle_beta 96.6360(11)
_cell_angle_gamma 90.00
_cell_formula_units_Z 4
_cell_length_a 11.1181(7)
_cell_length_b 19.0035(11)
_cell_length_c 15.8782(10)
_cell_measurement_reflns_used 956
_cell_measurement_temperature 100(2)
_cell_measurement_theta_max 32
_cell_measurement_theta_min 3
_cell_volume 3332.3(4)
_computing_cell_refinement 'Bruker SAINT'
_computing_data_collection 'Bruker APEX II'
_computing_data_reduction 'Bruker SAINT'
_computing_molecular_graphics 'Bruker SHELXTL'
_computing_publication_material 'Bruker SHELXTL'
_computing_structure_refinement 'SHELXL-97 (Sheldrick, 1997)'
_computing_structure_solution 'SHELXS-97 (Sheldrick, 1997)'
_diffrn_ambient_temperature 100(2)
_diffrn_measured_fraction_theta_full 1.000
_diffrn_measured_fraction_theta_max 1.000
_diffrn_measurement_device_type 'Bruker APEX II CCD area detector''
_diffrn_measurement_method 'omega scans'
_diffrn_radiation_monochromator graphite
_diffrn_radiation_source 'fine-focus sealed tube'
_diffrn_radiation_type MoK\a
_diffrn_radiation_wavelength 0.71073
_diffrn_reflns_av_R_equivalents 0.0340
_diffrn_reflns_av_sigmaI/netI 0.0224
_diffrn_reflns_limit_h_max 16
_diffrn_reflns_limit_h_min -16
_diffrn_reflns_limit_k_max 28
_diffrn_reflns_limit_k_min -28
_diffrn_reflns_limit_l_max 23
_diffrn_reflns_limit_l_min -24
_diffrn_reflns_number 83362
_diffrn_reflns_theta_full 32.50
_diffrn_reflns_theta_max 32.50
_diffrn_reflns_theta_min 1.68
_exptl_absorpt_coefficient_mu 2.834
_exptl_absorpt_correction_T_max 0.629
_exptl_absorpt_correction_T_min 0.464
_exptl_absorpt_correction_type multi-scan
_exptl_absorpt_process_details SADABS
_exptl_crystal_colour black
_exptl_crystal_density_diffrn 1.411
_exptl_crystal_density_method 'not measured'
_exptl_crystal_description prism
_exptl_crystal_F_000 1448
_exptl_crystal_size_max 0.32
_exptl_crystal_size_mid 0.23
_exptl_crystal_size_min 0.18
_refine_diff_density_max 1.635
_refine_diff_density_min -1.216
_refine_diff_density_rms 0.088
_refine_ls_extinction_method none
_refine_ls_goodness_of_fit_ref 1.022
_refine_ls_hydrogen_treatment constr
_refine_ls_matrix_type full
_refine_ls_number_parameters 384
_refine_ls_number_reflns 12043
_refine_ls_number_restraints 0
_refine_ls_restrained_S_all 1.022
_refine_ls_R_factor_all 0.0249
_refine_ls_R_factor_gt 0.0189
_refine_ls_shift/su_max 0.016
_refine_ls_shift/su_mean 0.000
_refine_ls_structure_factor_coef Fsqd
_refine_ls_weighting_details 'calc w=1/[\s^2^(Fo^2^)+(0.0196P)^2^+2.3379P] where P=(Fo^2^+2Fc^2^)/3'
_refine_ls_weighting_scheme calc
_refine_ls_wR_factor_gt 0.0428
_refine_ls_wR_factor_ref 0.0457
_reflns_number_gt 10625
_reflns_number_total 12043
_reflns_threshold_expression I>2\s(I)
_cod_data_source_file om200429h_si_002.cif
_cod_data_source_block a
_cod_depositor_comments
;
The following automatic conversions were performed:

'_symmetry_cell_setting' value 'Monoclinic' changed to 'monoclinic'
according to /home/saulius/struct/CIF-dictionaries/cif_core.dic
dictionary named 'cif_core.dic' version 2.4.1 from 2010-06-29.

Automatic conversion script
Id: cif_fix_values 1715 2011-07-08 13:25:40Z adriana 

 Adding full bibliography for 4064925--4064928.cif.
;
_cod_original_sg_symbol_H-M 'P 21/n'
_cod_database_code 4064925

loop_
_symmetry_equiv_pos_as_xyz
'x, y, z'
'-x+1/2, y+1/2, -z+1/2'
'-x, -y, -z'
'x-1/2, -y-1/2, z-1/2'

loop_
_atom_site_label
_atom_site_type_symbol
_atom_site_fract_x
_atom_site_fract_y
_atom_site_fract_z
_atom_site_U_iso_or_equiv
_atom_site_adp_type
_atom_site_occupancy
_atom_site_symmetry_multiplicity
_atom_site_calc_flag
_atom_site_refinement_flags
Yb1 Yb 0.973861(5) 0.157702(3) 0.253234(3) 0.00817(2) Uani 1 1 d .
N1 N 1.03162(11) 0.25392(7) 0.34095(8) 0.0118(2) Uani 1 1 d .
N2 N 0.89907(11) 0.14476(6) 0.38289(7) 0.0109(2) Uani 1 1 d .
C1 C 1.03327(14) 0.23857(8) 0.42422(9) 0.0135(3) Uani 1 1 d .
C2 C 0.96268(14) 0.18093(8) 0.44634(9) 0.0132(3) Uani 1 1 d .
C3 C 1.07283(14) 0.32065(8) 0.31610(10) 0.0149(3) Uani 1 1 d .
C4 C 1.02550(16) 0.38476(9) 0.34322(11) 0.0203(3) Uani 1 1 d .
C5 C 1.06519(19) 0.44731(10) 0.30874(14) 0.0294(4) Uani 1 1 d .
H5A H 1.0340 0.4907 0.3264 0.035 Uiso 1 1 calc R
C6 C 1.14802(19) 0.44843(11) 0.24993(14) 0.0327(5) Uani 1 1 d .
H6A H 1.1734 0.4919 0.2282 0.039 Uiso 1 1 calc R
C7 C 1.19333(17) 0.38531(11) 0.22320(12) 0.0279(4) Uani 1 1 d .
H7A H 1.2498 0.3851 0.1826 0.034 Uiso 1 1 calc R
C8 C 1.15567(15) 0.32230(10) 0.25615(11) 0.0199(3) Uani 1 1 d .
H8A H 1.1870 0.2793 0.2375 0.024 Uiso 1 1 calc R
C9 C 0.80386(13) 0.09929(8) 0.39906(9) 0.0120(2) Uani 1 1 d .
C10 C 0.70397(14) 0.12154(8) 0.43939(9) 0.0150(3) Uani 1 1 d .
C11 C 0.60922(15) 0.07443(9) 0.44508(10) 0.0188(3) Uani 1 1 d .
H11A H 0.5425 0.0889 0.4732 0.023 Uiso 1 1 calc R
C12 C 0.60897(15) 0.00724(9) 0.41110(11) 0.0206(3) Uani 1 1 d .
H12A H 0.5430 -0.0237 0.4158 0.025 Uiso 1 1 calc R
C13 C 0.70680(16) -0.01414(9) 0.37008(10) 0.0195(3) Uani 1 1 d .
H13A H 0.7079 -0.0599 0.3460 0.023 Uiso 1 1 calc R
C14 C 0.80246(14) 0.03159(8) 0.36447(9) 0.0150(3) Uani 1 1 d .
H14A H 0.8689 0.0166 0.3364 0.018 Uiso 1 1 calc R
C17 C 0.93253(18) 0.38937(10) 0.40506(12) 0.0270(4) Uani 1 1 d .
H17A H 0.8700 0.4236 0.3844 0.040 Uiso 1 1 calc R
H17B H 0.9719 0.4044 0.4605 0.040 Uiso 1 1 calc R
H17C H 0.8952 0.3431 0.4104 0.040 Uiso 1 1 calc R
C18 C 0.69154(16) 0.19611(9) 0.47023(11) 0.0223(3) Uani 1 1 d .
H18A H 0.6075 0.2117 0.4568 0.033 Uiso 1 1 calc R
H18B H 0.7451 0.2271 0.4422 0.033 Uiso 1 1 calc R
H18C H 0.7140 0.1979 0.5317 0.033 Uiso 1 1 calc R
C15 C 1.11008(16) 0.27804(9) 0.49274(10) 0.0209(3) Uani 1 1 d .
H15A H 1.0578 0.3008 0.5303 0.031 Uiso 1 1 calc R
H15B H 1.1577 0.3139 0.4670 0.031 Uiso 1 1 calc R
H15C H 1.1648 0.2452 0.5256 0.031 Uiso 1 1 calc R
C16 C 0.96433(17) 0.16072(9) 0.53850(10) 0.0204(3) Uani 1 1 d .
H16A H 0.9349 0.2002 0.5701 0.031 Uiso 1 1 calc R
H16B H 1.0473 0.1490 0.5621 0.031 Uiso 1 1 calc R
H16C H 0.9119 0.1198 0.5431 0.031 Uiso 1 1 calc R
C19 C 0.78724(13) 0.23872(8) 0.19565(9) 0.0123(2) Uani 1 1 d .
C20 C 0.87303(13) 0.24475(8) 0.13625(9) 0.0115(2) Uani 1 1 d .
C21 C 0.88004(13) 0.17891(8) 0.09498(9) 0.0119(2) Uani 1 1 d .
C22 C 0.79909(13) 0.13157(8) 0.12979(9) 0.0131(3) Uani 1 1 d .
C23 C 0.74114(13) 0.16905(8) 0.19112(9) 0.0135(3) Uani 1 1 d .
C24 C 0.74156(15) 0.29773(9) 0.24635(10) 0.0186(3) Uani 1 1 d .
H24A H 0.6676 0.3174 0.2156 0.028 Uiso 1 1 calc R
H24B H 0.8035 0.3346 0.2551 0.028 Uiso 1 1 calc R
H24C H 0.7238 0.2798 0.3014 0.028 Uiso 1 1 calc R
C25 C 0.92825(15) 0.31185(8) 0.10891(10) 0.0160(3) Uani 1 1 d .
H25A H 0.8760 0.3322 0.0612 0.024 Uiso 1 1 calc R
H25B H 1.0082 0.3019 0.0914 0.024 Uiso 1 1 calc R
H25C H 0.9366 0.3452 0.1563 0.024 Uiso 1 1 calc R
C26 C 0.93962(15) 0.16820(9) 0.01558(9) 0.0169(3) Uani 1 1 d .
H26A H 0.9024 0.1996 -0.0290 0.025 Uiso 1 1 calc R
H26B H 0.9291 0.1192 -0.0031 0.025 Uiso 1 1 calc R
H26C H 1.0262 0.1789 0.0271 0.025 Uiso 1 1 calc R
C27 C 0.76352(16) 0.05910(9) 0.09858(11) 0.0206(3) Uani 1 1 d .
H27A H 0.6917 0.0621 0.0567 0.031 Uiso 1 1 calc R
H27B H 0.7452 0.0299 0.1464 0.031 Uiso 1 1 calc R
H27C H 0.8304 0.0379 0.0723 0.031 Uiso 1 1 calc R
C28 C 0.63052(15) 0.14439(10) 0.22908(11) 0.0212(3) Uani 1 1 d .
H28A H 0.5589 0.1501 0.1875 0.032 Uiso 1 1 calc R
H28B H 0.6206 0.1724 0.2797 0.032 Uiso 1 1 calc R
H28C H 0.6400 0.0947 0.2448 0.032 Uiso 1 1 calc R
C29 C 1.20220(13) 0.12075(8) 0.30112(9) 0.0140(3) Uani 1 1 d .
C30 C 1.19256(13) 0.12155(8) 0.21094(9) 0.0146(3) Uani 1 1 d .
C31 C 1.11610(14) 0.06514(8) 0.18082(9) 0.0142(3) Uani 1 1 d .
C32 C 1.07712(14) 0.02983(8) 0.25149(9) 0.0139(3) Uani 1 1 d .
C33 C 1.13107(14) 0.06401(8) 0.32624(9) 0.0139(3) Uani 1 1 d .
C34 C 1.28897(15) 0.16405(9) 0.36030(11) 0.0209(3) Uani 1 1 d .
H34A H 1.3685 0.1411 0.3675 0.031 Uiso 1 1 calc R
H34B H 1.2581 0.1680 0.4155 0.031 Uiso 1 1 calc R
H34C H 1.2966 0.2111 0.3363 0.031 Uiso 1 1 calc R
C35 C 1.26832(16) 0.16428(10) 0.15682(11) 0.0223(3) Uani 1 1 d .
H35A H 1.3184 0.1327 0.1268 0.033 Uiso 1 1 calc R
H35B H 1.3206 0.1963 0.1930 0.033 Uiso 1 1 calc R
H35C H 1.2151 0.1917 0.1155 0.033 Uiso 1 1 calc R
C36 C 1.10749(16) 0.03395(9) 0.09325(10) 0.0213(3) Uani 1 1 d .
H36A H 1.1635 -0.0058 0.0931 0.032 Uiso 1 1 calc R
H36B H 1.1288 0.0698 0.0531 0.032 Uiso 1 1 calc R
H36D H 1.0246 0.0176 0.0765 0.032 Uiso 1 1 calc R
C37 C 1.01366(15) -0.04051(8) 0.24501(10) 0.0188(3) Uani 1 1 d .
H37A H 1.0595 -0.0734 0.2135 0.028 Uiso 1 1 calc R
H37D H 0.9320 -0.0347 0.2153 0.028 Uiso 1 1 calc R
H37B H 1.0083 -0.0591 0.3021 0.028 Uiso 1 1 calc R
C38 C 1.13066(16) 0.03843(9) 0.41591(10) 0.0197(3) Uani 1 1 d .
H38D H 1.1953 0.0037 0.4288 0.030 Uiso 1 1 calc R
H38A H 1.0523 0.0166 0.4222 0.030 Uiso 1 1 calc R
H38B H 1.1441 0.0783 0.4550 0.030 Uiso 1 1 calc R

loop_
_atom_site_aniso_label
_atom_site_aniso_U_11
_atom_site_aniso_U_22
_atom_site_aniso_U_33
_atom_site_aniso_U_23
_atom_site_aniso_U_13
_atom_site_aniso_U_12
Yb1 0.00896(3) 0.00776(3) 0.00744(3) 0.00027(2) -0.00049(2) 0.00063(2)
N1 0.0121(5) 0.0100(6) 0.0127(5) 0.0000(4) -0.0013(4) -0.0012(4)
N2 0.0133(5) 0.0099(6) 0.0096(5) -0.0003(4) 0.0014(4) -0.0011(4)
C1 0.0157(7) 0.0119(7) 0.0120(6) -0.0021(5) -0.0025(5) 0.0007(5)
C2 0.0171(7) 0.0123(6) 0.0098(6) 0.0001(5) -0.0003(5) 0.0015(5)
C3 0.0142(6) 0.0116(6) 0.0175(6) 0.0012(5) -0.0042(5) -0.0033(5)
C4 0.0207(8) 0.0113(7) 0.0268(8) -0.0007(6) -0.0059(6) -0.0022(6)
C5 0.0301(10) 0.0121(8) 0.0427(11) 0.0028(7) -0.0096(8) -0.0042(7)
C6 0.0297(10) 0.0221(9) 0.0430(11) 0.0137(8) -0.0104(8) -0.0147(8)
C7 0.0210(8) 0.0322(10) 0.0292(9) 0.0093(7) -0.0033(7) -0.0137(7)
C8 0.0164(7) 0.0196(8) 0.0226(7) 0.0030(6) -0.0021(6) -0.0058(6)
C9 0.0148(6) 0.0111(6) 0.0100(5) 0.0014(5) 0.0016(5) -0.0014(5)
C10 0.0176(7) 0.0150(7) 0.0129(6) 0.0020(5) 0.0041(5) 0.0011(5)
C11 0.0171(7) 0.0218(8) 0.0186(7) 0.0049(6) 0.0061(5) 0.0001(6)
C12 0.0195(7) 0.0204(8) 0.0223(7) 0.0056(6) 0.0039(6) -0.0059(6)
C13 0.0248(8) 0.0124(7) 0.0217(7) -0.0004(5) 0.0043(6) -0.0040(6)
C14 0.0179(7) 0.0128(7) 0.0147(6) -0.0004(5) 0.0036(5) -0.0009(5)
C17 0.0287(9) 0.0172(8) 0.0342(9) -0.0080(7) 0.0000(7) 0.0055(7)
C18 0.0261(8) 0.0179(8) 0.0245(8) -0.0025(6) 0.0102(6) 0.0032(6)
C15 0.0236(8) 0.0201(8) 0.0170(7) -0.0044(6) -0.0061(6) -0.0044(6)
C16 0.0275(8) 0.0226(8) 0.0105(6) 0.0002(6) -0.0003(6) -0.0013(7)
C19 0.0112(6) 0.0141(7) 0.0111(6) 0.0019(5) -0.0006(4) 0.0024(5)
C20 0.0117(6) 0.0113(6) 0.0108(6) 0.0020(5) -0.0012(4) 0.0009(5)
C21 0.0130(6) 0.0133(6) 0.0087(5) 0.0008(5) -0.0013(4) 0.0004(5)
C22 0.0134(6) 0.0121(6) 0.0125(6) 0.0019(5) -0.0032(5) -0.0020(5)
C23 0.0105(6) 0.0176(7) 0.0118(6) 0.0038(5) -0.0009(5) -0.0006(5)
C24 0.0197(7) 0.0193(8) 0.0170(7) 0.0007(6) 0.0027(5) 0.0066(6)
C25 0.0195(7) 0.0125(7) 0.0156(6) 0.0028(5) 0.0005(5) -0.0022(6)
C26 0.0207(7) 0.0183(8) 0.0118(6) -0.0004(5) 0.0025(5) 0.0012(6)
C27 0.0234(8) 0.0147(7) 0.0220(7) -0.0010(6) -0.0046(6) -0.0052(6)
C28 0.0124(7) 0.0309(9) 0.0197(7) 0.0085(6) 0.0000(5) -0.0032(6)
C29 0.0128(6) 0.0131(7) 0.0151(6) -0.0019(5) -0.0022(5) 0.0036(5)
C30 0.0128(6) 0.0158(7) 0.0150(6) -0.0001(5) 0.0012(5) 0.0029(5)
C31 0.0152(6) 0.0142(7) 0.0130(6) -0.0017(5) 0.0006(5) 0.0045(5)
C32 0.0160(6) 0.0113(6) 0.0140(6) -0.0005(5) 0.0000(5) 0.0046(5)
C33 0.0158(6) 0.0136(7) 0.0116(6) 0.0013(5) -0.0011(5) 0.0051(5)
C34 0.0155(7) 0.0237(9) 0.0214(7) -0.0034(6) -0.0065(6) 0.0019(6)
C35 0.0189(7) 0.0259(9) 0.0232(8) 0.0019(6) 0.0072(6) -0.0005(6)
C36 0.0278(8) 0.0215(8) 0.0144(6) -0.0044(6) 0.0017(6) 0.0057(7)
C37 0.0220(8) 0.0116(7) 0.0228(7) -0.0022(5) 0.0024(6) 0.0025(6)
C38 0.0251(8) 0.0194(8) 0.0137(6) 0.0040(5) -0.0013(5) 0.0069(6)

loop_
_atom_type_symbol
_atom_type_description
_atom_type_scat_dispersion_real
_atom_type_scat_dispersion_imag
_atom_type_scat_source
C C 0.0033 0.0016 'International Tables Vol C Tables 4.2.6.8 and 6.1.1.4'
H H 0.0000 0.0000 'International Tables Vol C Tables 4.2.6.8 and 6.1.1.4'
N N 0.0061 0.0033 'International Tables Vol C Tables 4.2.6.8 and 6.1.1.4'
Yb Yb -0.3850 5.5486 'International Tables Vol C Tables 4.2.6.8 and 6.1.1.4'

loop_
_geom_angle_atom_site_label_1
_geom_angle_atom_site_label_2
_geom_angle_atom_site_label_3
_geom_angle
N2 Yb1 N1 69.94(4)
N2 Yb1 C21 135.92(4)
N1 Yb1 C21 119.88(4)
N2 Yb1 C20 121.62(4)
N1 Yb1 C20 89.67(4)
C21 Yb1 C20 31.20(4)
N2 Yb1 C22 109.26(4)
N1 Yb1 C22 135.65(5)
C21 Yb1 C22 31.38(4)
C20 Yb1 C22 51.65(5)
N2 Yb1 C29 98.43(4)
N1 Yb1 C29 81.32(4)
C21 Yb1 C29 124.90(4)
C20 Yb1 C29 132.91(5)
C22 Yb1 C29 139.32(5)
N2 Yb1 C19 91.21(4)
N1 Yb1 C19 84.37(4)
C21 Yb1 C19 51.48(4)
C20 Yb1 C19 31.12(4)
C22 Yb1 C19 51.41(5)
C29 Yb1 C19 158.80(5)
N2 Yb1 C33 80.07(4)
N1 Yb1 C33 98.16(4)
C21 Yb1 C33 133.14(4)
C20 Yb1 C33 158.30(4)
C22 Yb1 C33 125.89(5)
C29 Yb1 C33 30.97(5)
C19 Yb1 C33 169.37(5)
N2 Yb1 C23 84.54(4)
N1 Yb1 C23 110.12(5)
C21 Yb1 C23 51.39(4)
C20 Yb1 C23 51.27(4)
C22 Yb1 C23 31.00(5)
C29 Yb1 C23 168.45(5)
C19 Yb1 C23 30.88(5)
C33 Yb1 C23 140.70(5)
N2 Yb1 C30 128.48(4)
N1 Yb1 C30 98.88(5)
C21 Yb1 C30 94.05(4)
C20 Yb1 C30 107.92(4)
C22 Yb1 C30 112.08(5)
C29 Yb1 C30 30.89(4)
C19 Yb1 C30 139.03(4)
C33 Yb1 C30 50.99(5)
C23 Yb1 C30 142.68(5)
N2 Yb1 C32 96.34(4)
N1 Yb1 C32 128.56(4)
C21 Yb1 C32 104.51(4)
C20 Yb1 C32 134.95(4)
C22 Yb1 C32 95.78(5)
C29 Yb1 C32 50.92(5)
C19 Yb1 C32 146.79(5)
C33 Yb1 C32 30.83(4)
C23 Yb1 C32 117.77(5)
C30 Yb1 C32 50.68(5)
N2 Yb1 C31 126.46(4)
N1 Yb1 C31 128.74(5)
C21 Yb1 C31 83.16(4)
C20 Yb1 C31 109.25(4)
C22 Yb1 C31 88.76(5)
C29 Yb1 C31 50.57(4)
C19 Yb1 C31 134.47(4)
C33 Yb1 C31 50.58(4)
C23 Yb1 C31 118.96(5)
C30 Yb1 C31 30.45(5)
C32 Yb1 C31 30.45(4)
C1 N1 C3 119.75(12)
C1 N1 Yb1 112.63(9)
C3 N1 Yb1 127.36(9)
C2 N2 C9 120.97(12)
C2 N2 Yb1 113.42(9)
C9 N2 Yb1 125.37(9)
N1 C1 C2 117.67(13)
N1 C1 C15 122.84(14)
C2 C1 C15 119.43(13)
N1 C1 Yb1 43.82(7)
C2 C1 Yb1 76.55(8)
C15 C1 Yb1 156.90(11)
N2 C2 C1 117.81(13)
N2 C2 C16 122.68(14)
C1 C2 C16 119.48(13)
N2 C2 Yb1 43.14(7)
C1 C2 Yb1 77.23(8)
C16 C2 Yb1 156.93(11)
C8 C3 C4 119.03(15)
C8 C3 N1 117.92(14)
C4 C3 N1 122.79(14)
C5 C4 C3 117.83(17)
C5 C4 C17 118.40(17)
C3 C4 C17 123.75(15)
C6 C5 C4 122.71(19)
C6 C5 H5A 118.6
C4 C5 H5A 118.6
C5 C6 C7 119.11(17)
C5 C6 H6A 120.4
C7 C6 H6A 120.4
C6 C7 C8 119.60(18)
C6 C7 H7A 120.2
C8 C7 H7A 120.2
C7 C8 C3 121.73(18)
C7 C8 H8A 119.1
C3 C8 H8A 119.1
C14 C9 C10 118.75(14)
C14 C9 N2 117.77(13)
C10 C9 N2 123.05(13)
C11 C10 C9 118.56(15)
C11 C10 C18 118.91(14)
C9 C10 C18 122.34(14)
C12 C11 C10 122.29(15)
C12 C11 H11A 118.9
C10 C11 H11A 118.9
C11 C12 C13 118.99(15)
C11 C12 H12A 120.5
C13 C12 H12A 120.5
C14 C13 C12 119.65(15)
C14 C13 H13A 120.2
C12 C13 H13A 120.2
C13 C14 C9 121.74(14)
C13 C14 H14A 119.1
C9 C14 H14A 119.1
C4 C17 H17A 109.5
C4 C17 H17B 109.5
H17A C17 H17B 109.5
C4 C17 H17C 109.5
H17A C17 H17C 109.5
H17B C17 H17C 109.5
C10 C18 H18A 109.5
C10 C18 H18B 109.5
H18A C18 H18B 109.5
C10 C18 H18C 109.5
H18A C18 H18C 109.5
H18B C18 H18C 109.5
C1 C15 H15A 109.5
C1 C15 H15B 109.5
H15A C15 H15B 109.5
C1 C15 H15C 109.5
H15A C15 H15C 109.5
H15B C15 H15C 109.5
C2 C16 H16A 109.5
C2 C16 H16B 109.5
H16A C16 H16B 109.5
C2 C16 H16C 109.5
H16A C16 H16C 109.5
H16B C16 H16C 109.5
C23 C19 C20 107.93(13)
C23 C19 C24 125.53(13)
C20 C19 C24 126.12(14)
C23 C19 Yb1 74.93(8)
C20 C19 Yb1 73.63(8)
C24 C19 Yb1 123.12(10)
C21 C20 C19 108.19(13)
C21 C20 C25 124.72(13)
C19 C20 C25 126.07(13)
C21 C20 Yb1 74.38(8)
C19 C20 Yb1 75.25(8)
C25 C20 Yb1 125.56(10)
C20 C21 C22 107.82(12)
C20 C21 C26 124.02(13)
C22 C21 C26 126.68(14)
C20 C21 Yb1 74.43(8)
C22 C21 Yb1 74.50(8)
C26 C21 Yb1 127.86(10)
C23 C22 C21 107.80(13)
C23 C22 C27 124.30(14)
C21 C22 C27 127.15(14)
C23 C22 Yb1 75.52(8)
C21 C22 Yb1 74.12(8)
C27 C22 Yb1 124.07(10)
C19 C23 C22 108.24(13)
C19 C23 C28 125.26(14)
C22 C23 C28 125.09(14)
C19 C23 Yb1 74.19(8)
C22 C23 Yb1 73.48(8)
C28 C23 Yb1 128.96(10)
C19 C24 H24A 109.5
C19 C24 H24B 109.5
H24A C24 H24B 109.5
C19 C24 H24C 109.5
H24A C24 H24C 109.5
H24B C24 H24C 109.5
C20 C25 H25A 109.5
C20 C25 H25B 109.5
H25A C25 H25B 109.5
C20 C25 H25C 109.5
H25A C25 H25C 109.5
H25B C25 H25C 109.5
C21 C26 H26A 109.5
C21 C26 H26B 109.5
H26A C26 H26B 109.5
C21 C26 H26C 109.5
H26A C26 H26C 109.5
H26B C26 H26C 109.5
C22 C27 H27A 109.5
C22 C27 H27B 109.5
H27A C27 H27B 109.5
C22 C27 H27C 109.5
H27A C27 H27C 109.5
H27B C27 H27C 109.5
C23 C28 H28A 109.5
C23 C28 H28B 109.5
H28A C28 H28B 109.5
C23 C28 H28C 109.5
H28A C28 H28C 109.5
H28B C28 H28C 109.5
C33 C29 C30 108.10(13)
C33 C29 C34 125.08(14)
C30 C29 C34 126.05(15)
C33 C29 Yb1 74.74(8)
C30 C29 Yb1 75.59(8)
C34 C29 Yb1 123.65(10)
C31 C30 C29 107.70(13)
C31 C30 C35 124.60(14)
C29 C30 C35 126.64(15)
C31 C30 Yb1 75.68(8)
C29 C30 Yb1 73.52(8)
C35 C30 Yb1 125.88(11)
C30 C31 C32 108.50(13)
C30 C31 C36 125.58(14)
C32 C31 C36 123.54(14)
C30 C31 Yb1 73.88(8)
C32 C31 Yb1 74.01(8)
C36 C31 Yb1 132.09(10)
C31 C32 C33 107.83(14)
C31 C32 C37 123.26(13)
C33 C32 C37 127.55(13)
C31 C32 Yb1 75.54(9)
C33 C32 Yb1 73.64(8)
C37 C32 Yb1 127.17(10)
C29 C33 C32 107.85(13)
C29 C33 C38 124.97(14)
C32 C33 C38 126.48(14)
C29 C33 Yb1 74.29(8)
C32 C33 Yb1 75.53(8)
C38 C33 Yb1 123.63(10)
C29 C34 H34A 109.5
C29 C34 H34B 109.5
H34A C34 H34B 109.5
C29 C34 H34C 109.5
H34A C34 H34C 109.5
H34B C34 H34C 109.5
C30 C35 H35A 109.5
C30 C35 H35B 109.5
H35A C35 H35B 109.5
C30 C35 H35C 109.5
H35A C35 H35C 109.5
H35B C35 H35C 109.5
C31 C36 H36A 109.5
C31 C36 H36B 109.5
H36A C36 H36B 109.5
C31 C36 H36D 109.5
H36A C36 H36D 109.5
H36B C36 H36D 109.5
C32 C37 H37A 109.5
C32 C37 H37D 109.5
H37A C37 H37D 109.5
C32 C37 H37B 109.5
H37A C37 H37B 109.5
H37D C37 H37B 109.5
C33 C38 H38D 109.5
C33 C38 H38A 109.5
H38D C38 H38A 109.5
C33 C38 H38B 109.5
H38D C38 H38B 109.5
H38A C38 H38B 109.5

loop_
_geom_bond_atom_site_label_1
_geom_bond_atom_site_label_2
_geom_bond_distance
Yb1 N2 2.3208(12)
Yb1 N1 2.3428(12)
Yb1 C21 2.6379(14)
Yb1 C20 2.6386(14)
Yb1 C22 2.6428(14)
Yb1 C29 2.6590(15)
Yb1 C19 2.6595(14)
Yb1 C33 2.6647(14)
Yb1 C23 2.6691(15)
Yb1 C30 2.6856(15)
Yb1 C32 2.6890(15)
Yb1 C31 2.7087(15)
N1 C1 1.3519(18)
N1 C3 1.4197(19)
N2 C2 1.3502(19)
N2 C9 1.4127(19)
C1 C2 1.415(2)
C1 C15 1.504(2)
C2 C16 1.511(2)
C3 C8 1.399(2)
C3 C4 1.414(2)
C4 C5 1.401(2)
C4 C17 1.508(3)
C5 C6 1.385(3)
C5 H5A 0.9500
C6 C7 1.386(3)
C6 H6A 0.9500
C7 C8 1.391(2)
C7 H7A 0.9500
C8 H8A 0.9500
C9 C14 1.398(2)
C9 C10 1.409(2)
C10 C11 1.393(2)
C10 C18 1.511(2)
C11 C12 1.386(2)
C11 H11A 0.9500
C12 C13 1.392(2)
C12 H12A 0.9500
C13 C14 1.384(2)
C13 H13A 0.9500
C14 H14A 0.9500
C17 H17A 0.9800
C17 H17B 0.9800
C17 H17C 0.9800
C18 H18A 0.9800
C18 H18B 0.9800
C18 H18C 0.9800
C15 H15A 0.9800
C15 H15B 0.9800
C15 H15C 0.9800
C16 H16A 0.9800
C16 H16B 0.9800
C16 H16C 0.9800
C19 C23 1.419(2)
C19 C20 1.4214(19)
C19 C24 1.503(2)
C20 C21 1.419(2)
C20 C25 1.501(2)
C21 C22 1.428(2)
C21 C26 1.504(2)
C22 C23 1.420(2)
C22 C27 1.501(2)
C23 C28 1.506(2)
C24 H24A 0.9800
C24 H24B 0.9800
C24 H24C 0.9800
C25 H25A 0.9800
C25 H25B 0.9800
C25 H25C 0.9800
C26 H26A 0.9800
C26 H26B 0.9800
C26 H26C 0.9800
C27 H27A 0.9800
C27 H27B 0.9800
C27 H27C 0.9800
C28 H28A 0.9800
C28 H28B 0.9800
C28 H28C 0.9800
C29 C33 1.421(2)
C29 C30 1.423(2)
C29 C34 1.510(2)
C30 C31 1.417(2)
C30 C35 1.508(2)
C31 C32 1.418(2)
C31 C36 1.504(2)
C32 C33 1.423(2)
C32 C37 1.509(2)
C33 C38 1.505(2)
C34 H34A 0.9800
C34 H34B 0.9800
C34 H34C 0.9800
C35 H35A 0.9800
C35 H35B 0.9800
C35 H35C 0.9800
C36 H36A 0.9800
C36 H36B 0.9800
C36 H36D 0.9800
C37 H37A 0.9800
C37 H37D 0.9800
C37 H37B 0.9800
C38 H38D 0.9800
C38 H38A 0.9800
C38 H38B 0.9800

loop_
_geom_torsion_atom_site_label_1
_geom_torsion_atom_site_label_2
_geom_torsion_atom_site_label_3
_geom_torsion_atom_site_label_4
_geom_torsion
N2 Yb1 N1 C1 23.91(10)
C21 Yb1 N1 C1 156.15(9)
C20 Yb1 N1 C1 147.98(10)
C22 Yb1 N1 C1 121.32(10)
C29 Yb1 N1 C1 -78.42(10)
C19 Yb1 N1 C1 117.26(10)
C33 Yb1 N1 C1 -52.33(11)
C23 Yb1 N1 C1 99.93(10)
C30 Yb1 N1 C1 -103.93(10)
C32 Yb1 N1 C1 -58.01(12)
C31 Yb1 N1 C1 -97.30(11)
N2 Yb1 N1 C3 -161.91(13)
C21 Yb1 N1 C3 -29.67(13)
C20 Yb1 N1 C3 -37.84(12)
C22 Yb1 N1 C3 -64.51(14)
C29 Yb1 N1 C3 95.76(12)
C19 Yb1 N1 C3 -68.56(12)
C33 Yb1 N1 C3 121.85(12)
C23 Yb1 N1 C3 -85.89(12)
C30 Yb1 N1 C3 70.25(12)
C32 Yb1 N1 C3 116.17(12)
C31 Yb1 N1 C3 76.88(13)
N1 Yb1 N2 C2 -23.81(10)
C21 Yb1 N2 C2 -136.47(10)
C20 Yb1 N2 C2 -100.39(11)
C22 Yb1 N2 C2 -156.56(10)
C29 Yb1 N2 C2 53.69(11)
C19 Yb1 N2 C2 -107.37(11)
C33 Yb1 N2 C2 78.74(11)
C23 Yb1 N2 C2 -137.56(11)
C30 Yb1 N2 C2 61.59(12)
C32 Yb1 N2 C2 105.03(10)
C31 Yb1 N2 C2 100.15(11)
N1 Yb1 N2 C9 161.75(12)
C21 Yb1 N2 C9 49.09(14)
C20 Yb1 N2 C9 85.17(12)
C22 Yb1 N2 C9 29.00(12)
C29 Yb1 N2 C9 -120.75(12)
C19 Yb1 N2 C9 78.19(12)
C33 Yb1 N2 C9 -95.70(12)
C23 Yb1 N2 C9 48.00(12)
C30 Yb1 N2 C9 -112.85(12)
C32 Yb1 N2 C9 -69.41(12)
C31 Yb1 N2 C9 -74.29(13)
C3 N1 C1 C2 163.15(14)
Yb1 N1 C1 C2 -22.18(17)
C3 N1 C1 C15 -19.4(2)
Yb1 N1 C1 C15 155.31(12)
C3 N1 C1 Yb1 -174.67(17)
N2 Yb1 C1 N1 -149.65(12)
C21 Yb1 C1 N1 -33.59(13)
C20 Yb1 C1 N1 -34.22(11)
C22 Yb1 C1 N1 -85.47(12)
C29 Yb1 C1 N1 97.16(11)
C19 Yb1 C1 N1 -62.67(11)
C33 Yb1 C1 N1 127.96(11)
C23 Yb1 C1 N1 -89.32(11)
C30 Yb1 C1 N1 80.74(11)
C32 Yb1 C1 N1 133.48(10)
C31 Yb1 C1 N1 101.63(11)
N2 Yb1 C1 C2 10.25(8)
N1 Yb1 C1 C2 159.90(15)
C21 Yb1 C1 C2 126.31(9)
C20 Yb1 C1 C2 125.68(9)
C22 Yb1 C1 C2 74.43(11)
C29 Yb1 C1 C2 -102.94(9)
C19 Yb1 C1 C2 97.22(9)
C33 Yb1 C1 C2 -72.14(9)
C23 Yb1 C1 C2 70.58(9)
C30 Yb1 C1 C2 -119.36(9)
C32 Yb1 C1 C2 -66.62(10)
C31 Yb1 C1 C2 -98.48(10)
N2 Yb1 C1 C15 146.9(3)
N1 Yb1 C1 C15 -63.5(3)
C21 Yb1 C1 C15 -97.0(3)
C20 Yb1 C1 C15 -97.7(3)
C22 Yb1 C1 C15 -148.9(3)
C29 Yb1 C1 C15 33.7(3)
C19 Yb1 C1 C15 -126.1(3)
C33 Yb1 C1 C15 64.5(3)
C23 Yb1 C1 C15 -152.8(3)
C30 Yb1 C1 C15 17.3(3)
C32 Yb1 C1 C15 70.0(3)
C31 Yb1 C1 C15 38.2(3)
C9 N2 C2 C1 -163.48(14)
Yb1 N2 C2 C1 21.81(17)
C9 N2 C2 C16 18.6(2)
Yb1 N2 C2 C16 -156.07(12)
C9 N2 C2 Yb1 174.71(18)
N1 C1 C2 N2 0.5(2)
C15 C1 C2 N2 -177.09(14)
Yb1 C1 C2 N2 -15.10(12)
N1 C1 C2 C16 178.43(14)
C15 C1 C2 C16 0.9(2)
Yb1 C1 C2 C16 162.85(14)
N1 C1 C2 Yb1 15.59(12)
C15 C1 C2 Yb1 -161.99(14)
N1 Yb1 C2 N2 149.82(12)
C21 Yb1 C2 N2 69.73(14)
C20 Yb1 C2 N2 94.62(11)
C22 Yb1 C2 N2 29.51(12)
C29 Yb1 C2 N2 -126.77(11)
C19 Yb1 C2 N2 74.45(11)
C33 Yb1 C2 N2 -96.37(11)
C23 Yb1 C2 N2 43.34(11)
C30 Yb1 C2 N2 -130.56(10)
C32 Yb1 C2 N2 -78.66(11)
C31 Yb1 C2 N2 -97.66(11)
N2 Yb1 C2 C1 -160.31(16)
N1 Yb1 C2 C1 -10.49(8)
C21 Yb1 C2 C1 -90.58(12)
C20 Yb1 C2 C1 -65.69(10)
C22 Yb1 C2 C1 -130.80(9)
C29 Yb1 C2 C1 72.92(9)
C19 Yb1 C2 C1 -85.86(9)
C33 Yb1 C2 C1 103.32(9)
C23 Yb1 C2 C1 -116.97(9)
C30 Yb1 C2 C1 69.14(10)
C32 Yb1 C2 C1 121.03(9)
C31 Yb1 C2 C1 102.04(9)
N2 Yb1 C2 C16 60.6(3)
N1 Yb1 C2 C16 -149.6(3)
C21 Yb1 C2 C16 130.4(3)
C20 Yb1 C2 C16 155.2(3)
C22 Yb1 C2 C16 90.1(3)
C29 Yb1 C2 C16 -66.1(3)
C19 Yb1 C2 C16 135.1(3)
C33 Yb1 C2 C16 -35.7(3)
C23 Yb1 C2 C16 104.0(3)
C30 Yb1 C2 C16 -69.9(3)
C32 Yb1 C2 C16 -18.0(3)
C31 Yb1 C2 C16 -37.0(3)
C1 N1 C3 C8 130.88(15)
Yb1 N1 C3 C8 -42.93(19)
C1 N1 C3 C4 -55.1(2)
Yb1 N1 C3 C4 131.06(13)
C8 C3 C4 C5 -0.5(2)
N1 C3 C4 C5 -174.40(15)
C8 C3 C4 C17 177.76(16)
N1 C3 C4 C17 3.8(2)
C3 C4 C5 C6 -0.1(3)
C17 C4 C5 C6 -178.38(18)
C4 C5 C6 C7 0.5(3)
C5 C6 C7 C8 -0.4(3)
C6 C7 C8 C3 -0.1(3)
C4 C3 C8 C7 0.6(2)
N1 C3 C8 C7 174.78(15)
C2 N2 C9 C14 -131.52(15)
Yb1 N2 C9 C14 42.52(18)
C2 N2 C9 C10 56.2(2)
Yb1 N2 C9 C10 -129.79(13)
C14 C9 C10 C11 1.7(2)
N2 C9 C10 C11 173.89(14)
C14 C9 C10 C18 -173.34(14)
N2 C9 C10 C18 -1.1(2)
C9 C10 C11 C12 -1.3(2)
C18 C10 C11 C12 173.90(16)
C10 C11 C12 C13 0.2(3)
C11 C12 C13 C14 0.5(2)
C12 C13 C14 C9 0.0(2)
C10 C9 C14 C13 -1.0(2)
N2 C9 C14 C13 -173.70(14)
N2 Yb1 C19 C23 -77.26(8)
N1 Yb1 C19 C23 -146.97(9)
C21 Yb1 C19 C23 77.12(9)
C20 Yb1 C19 C23 114.29(12)
C22 Yb1 C19 C23 36.65(8)
C29 Yb1 C19 C23 165.38(11)
C33 Yb1 C19 C23 -42.6(3)
C30 Yb1 C19 C23 115.95(9)
C32 Yb1 C19 C23 26.27(13)
C31 Yb1 C19 C23 71.36(10)
N2 Yb1 C19 C20 168.45(9)
N1 Yb1 C19 C20 98.74(9)
C21 Yb1 C19 C20 -37.17(8)
C22 Yb1 C19 C20 -77.64(9)
C29 Yb1 C19 C20 51.09(16)
C33 Yb1 C19 C20 -156.9(2)
C23 Yb1 C19 C20 -114.29(12)
C30 Yb1 C19 C20 1.66(12)
C32 Yb1 C19 C20 -88.02(11)
C31 Yb1 C19 C20 -42.93(11)
N2 Yb1 C19 C24 45.63(12)
N1 Yb1 C19 C24 -24.08(12)
C21 Yb1 C19 C24 -159.99(14)
C20 Yb1 C19 C24 -122.82(16)
C22 Yb1 C19 C24 159.54(14)
C29 Yb1 C19 C24 -71.73(17)
C33 Yb1 C19 C24 80.3(3)
C23 Yb1 C19 C24 122.89(16)
C30 Yb1 C19 C24 -121.16(12)
C32 Yb1 C19 C24 149.16(11)
C31 Yb1 C19 C24 -165.75(11)
C23 C19 C20 C21 0.01(16)
C24 C19 C20 C21 -172.93(14)
Yb1 C19 C20 C21 67.69(10)
C23 C19 C20 C25 168.81(14)
C24 C19 C20 C25 -4.1(2)
Yb1 C19 C20 C25 -123.51(14)
C23 C19 C20 Yb1 -67.68(10)
C24 C19 C20 Yb1 119.38(14)
N2 Yb1 C20 C21 -127.73(8)
N1 Yb1 C20 C21 166.24(9)
C22 Yb1 C20 C21 -37.34(8)
C29 Yb1 C20 C21 88.45(10)
C19 Yb1 C20 C21 -114.13(12)
C33 Yb1 C20 C21 54.58(16)
C23 Yb1 C20 C21 -77.29(9)
C30 Yb1 C20 C21 67.01(9)
C32 Yb1 C20 C21 15.20(11)
C31 Yb1 C20 C21 34.88(9)
N2 Yb1 C20 C19 -13.60(10)
N1 Yb1 C20 C19 -79.62(9)
C21 Yb1 C20 C19 114.13(12)
C22 Yb1 C20 C19 76.80(9)
C29 Yb1 C20 C19 -157.41(8)
C33 Yb1 C20 C19 168.72(11)
C23 Yb1 C20 C19 36.84(8)
C30 Yb1 C20 C19 -178.85(8)
C32 Yb1 C20 C19 129.33(9)
C31 Yb1 C20 C19 149.01(8)
N2 Yb1 C20 C25 110.47(12)
N1 Yb1 C20 C25 44.44(12)
C21 Yb1 C20 C25 -121.80(16)
C22 Yb1 C20 C25 -159.14(14)
C29 Yb1 C20 C25 -33.35(14)
C19 Yb1 C20 C25 124.06(16)
C33 Yb1 C20 C25 -67.22(18)
C23 Yb1 C20 C25 160.91(14)
C30 Yb1 C20 C25 -54.79(13)
C32 Yb1 C20 C25 -106.60(12)
C31 Yb1 C20 C25 -86.93(12)
C19 C20 C21 C22 -0.67(16)
C25 C20 C21 C22 -169.66(13)
Yb1 C20 C21 C22 67.60(10)
C19 C20 C21 C26 166.24(14)
C25 C20 C21 C26 -2.8(2)
Yb1 C20 C21 C26 -125.49(14)
C19 C20 C21 Yb1 -68.27(10)
C25 C20 C21 Yb1 122.74(14)
N2 Yb1 C21 C20 75.50(10)
N1 Yb1 C21 C20 -15.92(10)
C22 Yb1 C21 C20 114.02(12)
C29 Yb1 C21 C20 -116.78(9)
C19 Yb1 C21 C20 37.08(8)
C33 Yb1 C21 C20 -155.61(8)
C23 Yb1 C21 C20 76.89(9)
C30 Yb1 C21 C20 -118.58(9)
C32 Yb1 C21 C20 -168.95(8)
C31 Yb1 C21 C20 -147.06(9)
N2 Yb1 C21 C22 -38.52(11)
N1 Yb1 C21 C22 -129.94(9)
C20 Yb1 C21 C22 -114.02(12)
C29 Yb1 C21 C22 129.20(9)
C19 Yb1 C21 C22 -76.94(9)
C33 Yb1 C21 C22 90.37(10)
C23 Yb1 C21 C22 -37.13(8)
C30 Yb1 C21 C22 127.40(9)
C32 Yb1 C21 C22 77.03(9)
C31 Yb1 C21 C22 98.92(9)
N2 Yb1 C21 C26 -163.24(11)
N1 Yb1 C21 C26 105.35(13)
C20 Yb1 C21 C26 121.26(17)
C22 Yb1 C21 C26 -124.72(17)
C29 Yb1 C21 C26 4.48(15)
C19 Yb1 C21 C26 158.34(15)
C33 Yb1 C21 C26 -34.34(15)
C23 Yb1 C21 C26 -161.85(15)
C30 Yb1 C21 C26 2.68(13)
C32 Yb1 C21 C26 -47.69(14)
C31 Yb1 C21 C26 -25.80(13)
C20 C21 C22 C23 1.08(16)
C26 C21 C22 C23 -165.38(14)
Yb1 C21 C22 C23 68.64(10)
C20 C21 C22 C27 171.43(14)
C26 C21 C22 C27 5.0(2)
Yb1 C21 C22 C27 -121.02(15)
C20 C21 C22 Yb1 -67.55(10)
C26 C21 C22 Yb1 125.98(15)
N2 Yb1 C22 C23 39.00(9)
N1 Yb1 C22 C23 -41.67(11)
C21 Yb1 C22 C23 -113.68(13)
C20 Yb1 C22 C23 -76.58(9)
C29 Yb1 C22 C23 169.14(8)
C19 Yb1 C22 C23 -36.50(8)
C33 Yb1 C22 C23 130.56(9)
C30 Yb1 C22 C23 -172.46(8)
C32 Yb1 C22 C23 137.80(9)
C31 Yb1 C22 C23 167.47(9)
N2 Yb1 C22 C21 152.68(8)
N1 Yb1 C22 C21 72.02(10)
C20 Yb1 C22 C21 37.11(8)
C29 Yb1 C22 C21 -77.18(11)
C19 Yb1 C22 C21 77.18(9)
C33 Yb1 C22 C21 -115.76(9)
C23 Yb1 C22 C21 113.68(13)
C30 Yb1 C22 C21 -58.78(10)
C32 Yb1 C22 C21 -108.52(9)
C31 Yb1 C22 C21 -78.85(9)
N2 Yb1 C22 C27 -82.88(13)
N1 Yb1 C22 C27 -163.54(11)
C21 Yb1 C22 C27 124.44(17)
C20 Yb1 C22 C27 161.55(15)
C29 Yb1 C22 C27 47.26(15)
C19 Yb1 C22 C27 -158.38(15)
C33 Yb1 C22 C27 8.69(15)
C23 Yb1 C22 C27 -121.87(16)
C30 Yb1 C22 C27 65.67(13)
C32 Yb1 C22 C27 15.93(13)
C31 Yb1 C22 C27 45.60(13)
C20 C19 C23 C22 0.67(16)
C24 C19 C23 C22 173.66(14)
Yb1 C19 C23 C22 -66.14(10)
C20 C19 C23 C28 -166.32(14)
C24 C19 C23 C28 6.7(2)
Yb1 C19 C23 C28 126.88(15)
C20 C19 C23 Yb1 66.80(10)
C24 C19 C23 Yb1 -120.21(14)
C21 C22 C23 C19 -1.08(16)
C27 C22 C23 C19 -171.77(14)
Yb1 C22 C23 C19 66.61(10)
C21 C22 C23 C28 165.93(14)
C27 C22 C23 C28 -4.8(2)
Yb1 C22 C23 C28 -126.38(15)
C21 C22 C23 Yb1 -67.69(10)
C27 C22 C23 Yb1 121.62(14)
N2 Yb1 C23 C19 101.59(8)
N1 Yb1 C23 C19 35.29(9)
C21 Yb1 C23 C19 -77.43(9)
C20 Yb1 C23 C19 -37.15(8)
C22 Yb1 C23 C19 -115.05(12)
C29 Yb1 C23 C19 -152.9(2)
C33 Yb1 C23 C19 168.62(8)
C30 Yb1 C23 C19 -103.47(10)
C32 Yb1 C23 C19 -164.10(8)
C31 Yb1 C23 C19 -129.40(8)
N2 Yb1 C23 C22 -143.36(9)
N1 Yb1 C23 C22 150.34(8)
C21 Yb1 C23 C22 37.61(8)
C20 Yb1 C23 C22 77.90(9)
C29 Yb1 C23 C22 -37.8(3)
C19 Yb1 C23 C22 115.05(12)
C33 Yb1 C23 C22 -76.33(11)
C30 Yb1 C23 C22 11.57(13)
C32 Yb1 C23 C22 -49.05(10)
C31 Yb1 C23 C22 -14.35(10)
N2 Yb1 C23 C28 -21.27(14)
N1 Yb1 C23 C28 -87.57(15)
C21 Yb1 C23 C28 159.70(17)
C20 Yb1 C23 C28 -160.01(17)
C22 Yb1 C23 C28 122.09(18)
C29 Yb1 C23 C28 84.3(3)
C19 Yb1 C23 C28 -122.86(18)
C33 Yb1 C23 C28 45.76(17)
C30 Yb1 C23 C28 133.66(14)
C32 Yb1 C23 C28 73.04(15)
C31 Yb1 C23 C28 107.74(14)
N2 Yb1 C29 C33 54.15(9)
N1 Yb1 C29 C33 122.23(9)
C21 Yb1 C29 C33 -117.25(9)
C20 Yb1 C29 C33 -156.39(8)
C22 Yb1 C29 C33 -79.00(11)
C19 Yb1 C29 C33 170.31(11)
C23 Yb1 C29 C33 -50.0(3)
C30 Yb1 C29 C33 -113.74(13)
C32 Yb1 C29 C33 -37.20(8)
C31 Yb1 C29 C33 -76.85(9)
N2 Yb1 C29 C30 167.90(9)
N1 Yb1 C29 C30 -124.03(9)
C21 Yb1 C29 C30 -3.50(11)
C20 Yb1 C29 C30 -42.65(11)
C22 Yb1 C29 C30 34.75(12)
C19 Yb1 C29 C30 -75.95(15)
C33 Yb1 C29 C30 113.74(13)
C23 Yb1 C29 C30 63.7(3)
C32 Yb1 C29 C30 76.54(9)
C31 Yb1 C29 C30 36.90(9)
N2 Yb1 C29 C34 -68.13(13)
N1 Yb1 C29 C34 -0.05(13)
C21 Yb1 C29 C34 120.48(12)
C20 Yb1 C29 C34 81.33(14)
C22 Yb1 C29 C34 158.72(11)
C19 Yb1 C29 C34 48.0(2)
C33 Yb1 C29 C34 -122.28(16)
C23 Yb1 C29 C34 -172.28(19)
C30 Yb1 C29 C34 123.98(17)
C32 Yb1 C29 C34 -159.48(15)
C31 Yb1 C29 C34 160.88(15)
C33 C29 C30 C31 -0.29(17)
C34 C29 C30 C31 170.05(14)
Yb1 C29 C30 C31 -68.58(10)
C33 C29 C30 C35 -168.91(15)
C34 C29 C30 C35 1.4(3)
Yb1 C29 C30 C35 122.80(16)
C33 C29 C30 Yb1 68.29(10)
C34 C29 C30 Yb1 -121.37(15)
N2 Yb1 C30 C31 98.39(9)
N1 Yb1 C30 C31 169.77(8)
C21 Yb1 C30 C31 -69.13(9)
C20 Yb1 C30 C31 -97.68(9)
C22 Yb1 C30 C31 -42.61(10)
C29 Yb1 C30 C31 113.75(13)
C19 Yb1 C30 C31 -98.59(10)
C33 Yb1 C30 C31 76.44(9)
C23 Yb1 C30 C31 -49.01(12)
C32 Yb1 C30 C31 36.34(8)
N2 Yb1 C30 C29 -15.37(11)
N1 Yb1 C30 C29 56.02(9)
C21 Yb1 C30 C29 177.12(9)
C20 Yb1 C30 C29 148.56(9)
C22 Yb1 C30 C29 -156.37(9)
C19 Yb1 C30 C29 147.66(9)
C33 Yb1 C30 C29 -37.32(9)
C23 Yb1 C30 C29 -162.77(9)
C32 Yb1 C30 C29 -77.42(10)
C31 Yb1 C30 C29 -113.75(13)
N2 Yb1 C30 C35 -139.02(12)
N1 Yb1 C30 C35 -67.63(13)
C21 Yb1 C30 C35 53.47(13)
C20 Yb1 C30 C35 24.91(14)
C22 Yb1 C30 C35 79.99(14)
C29 Yb1 C30 C35 -123.65(18)
C19 Yb1 C30 C35 24.01(17)
C33 Yb1 C30 C35 -160.97(16)
C23 Yb1 C30 C35 73.58(16)
C32 Yb1 C30 C35 158.93(15)
C31 Yb1 C30 C35 122.60(17)
C29 C30 C31 C32 0.65(17)
C35 C30 C31 C32 169.56(14)
Yb1 C30 C31 C32 -66.47(10)
C29 C30 C31 C36 -162.26(15)
C35 C30 C31 C36 6.7(2)
Yb1 C30 C31 C36 130.62(15)
C29 C30 C31 Yb1 67.12(10)
C35 C30 C31 Yb1 -123.97(15)
N2 Yb1 C31 C30 -105.64(9)
N1 Yb1 C31 C30 -13.00(11)
C21 Yb1 C31 C30 110.16(9)
C20 Yb1 C31 C30 92.81(9)
C22 Yb1 C31 C30 141.13(9)
C29 Yb1 C31 C30 -37.46(8)
C19 Yb1 C31 C30 114.70(9)
C33 Yb1 C31 C30 -77.91(9)
C23 Yb1 C31 C30 148.47(8)
C32 Yb1 C31 C30 -115.24(13)
N2 Yb1 C31 C32 9.60(11)
N1 Yb1 C31 C32 102.25(9)
C21 Yb1 C31 C32 -134.59(9)
C20 Yb1 C31 C32 -151.95(9)
C22 Yb1 C31 C32 -103.62(9)
C29 Yb1 C31 C32 77.78(9)
C19 Yb1 C31 C32 -130.05(9)
C33 Yb1 C31 C32 37.34(9)
C23 Yb1 C31 C32 -96.29(9)
C30 Yb1 C31 C32 115.24(13)
N2 Yb1 C31 C36 130.65(14)
N1 Yb1 C31 C36 -136.71(14)
C21 Yb1 C31 C36 -13.55(15)
C20 Yb1 C31 C36 -30.90(16)
C22 Yb1 C31 C36 17.42(15)
C29 Yb1 C31 C36 -161.17(17)
C19 Yb1 C31 C36 -9.01(18)
C33 Yb1 C31 C36 158.38(17)
C23 Yb1 C31 C36 24.76(16)
C30 Yb1 C31 C36 -123.71(19)
C32 Yb1 C31 C36 121.04(19)
C30 C31 C32 C33 -0.75(17)
C36 C31 C32 C33 162.57(14)
Yb1 C31 C32 C33 -67.14(10)
C30 C31 C32 C37 -168.36(14)
C36 C31 C32 C37 -5.0(2)
Yb1 C31 C32 C37 125.25(14)
C30 C31 C32 Yb1 66.39(10)
C36 C31 C32 Yb1 -130.28(15)
N2 Yb1 C32 C31 -172.24(9)
N1 Yb1 C32 C31 -102.89(9)
C21 Yb1 C32 C31 46.91(10)
C20 Yb1 C32 C31 38.85(12)
C22 Yb1 C32 C31 77.58(9)
C29 Yb1 C32 C31 -76.53(10)
C19 Yb1 C32 C31 85.72(12)
C33 Yb1 C32 C31 -113.91(13)
C23 Yb1 C32 C31 100.60(9)
C30 Yb1 C32 C31 -36.33(8)
N2 Yb1 C32 C33 -58.34(9)
N1 Yb1 C32 C33 11.01(11)
C21 Yb1 C32 C33 160.82(9)
C20 Yb1 C32 C33 152.76(8)
C22 Yb1 C32 C33 -168.51(9)
C29 Yb1 C32 C33 37.38(8)
C19 Yb1 C32 C33 -160.37(9)
C23 Yb1 C32 C33 -145.50(8)
C30 Yb1 C32 C33 77.57(10)
C31 Yb1 C32 C33 113.91(13)
N2 Yb1 C32 C37 66.74(12)
N1 Yb1 C32 C37 136.08(11)
C21 Yb1 C32 C37 -74.11(13)
C20 Yb1 C32 C37 -82.17(13)
C22 Yb1 C32 C37 -43.44(12)
C29 Yb1 C32 C37 162.45(14)
C19 Yb1 C32 C37 -35.30(16)
C33 Yb1 C32 C37 125.07(16)
C23 Yb1 C32 C37 -20.42(13)
C30 Yb1 C32 C37 -157.35(14)
C31 Yb1 C32 C37 -121.02(16)
C30 C29 C33 C32 -0.17(17)
C34 C29 C33 C32 -170.63(14)
Yb1 C29 C33 C32 68.69(10)
C30 C29 C33 C38 170.78(14)
C34 C29 C33 C38 0.3(2)
Yb1 C29 C33 C38 -120.36(15)
C30 C29 C33 Yb1 -68.87(10)
C34 C29 C33 Yb1 120.68(15)
C31 C32 C33 C29 0.57(17)
C37 C32 C33 C29 167.49(15)
Yb1 C32 C33 C29 -67.86(10)
C31 C32 C33 C38 -170.21(14)
C37 C32 C33 C38 -3.3(3)
Yb1 C32 C33 C38 121.37(15)
C31 C32 C33 Yb1 68.43(10)
C37 C32 C33 Yb1 -124.66(15)
N2 Yb1 C33 C29 -125.51(9)
N1 Yb1 C33 C29 -57.65(9)
C21 Yb1 C33 C29 87.83(10)
C20 Yb1 C33 C29 52.49(16)
C22 Yb1 C33 C29 127.83(9)
C19 Yb1 C33 C29 -160.7(2)
C23 Yb1 C33 C29 165.98(8)
C30 Yb1 C33 C29 37.21(8)
C32 Yb1 C33 C29 113.67(12)
C31 Yb1 C33 C29 76.82(9)
N2 Yb1 C33 C32 120.82(9)
N1 Yb1 C33 C32 -171.32(9)
C21 Yb1 C33 C32 -25.84(11)
C20 Yb1 C33 C32 -61.18(16)
C22 Yb1 C33 C32 14.16(11)
C29 Yb1 C33 C32 -113.67(12)
C19 Yb1 C33 C32 85.6(3)
C23 Yb1 C33 C32 52.31(12)
C30 Yb1 C33 C32 -76.47(9)
C31 Yb1 C33 C32 -36.85(8)
N2 Yb1 C33 C38 -3.64(13)
N1 Yb1 C33 C38 64.23(13)
C21 Yb1 C33 C38 -150.29(12)
C20 Yb1 C33 C38 174.37(12)
C22 Yb1 C33 C38 -110.29(13)
C29 Yb1 C33 C38 121.87(17)
C19 Yb1 C33 C38 -38.9(3)
C23 Yb1 C33 C38 -72.14(15)
C30 Yb1 C33 C38 159.08(15)
C32 Yb1 C33 C38 -124.45(17)
C31 Yb1 C33 C38 -161.30(15)
